data_4114741
loop_
_publ_author_name
'Man-kit Leung'
'Ashis B. Mandal'
'Chih-Chieh Wang'
'Gene-Hsiang Lee'
'Shie-Ming Peng'
'Hsing-Ling Cheng'
'Guor-Rong Her'
'Ito Chao'
'Hsiu-Feng Lu'
'Ying-Chieh Sun'
'Mei-Ying Shiao'
'Pi-Tai Chou'

_publ_section_title
;
 Self-Complementarity of Oligo-2-aminopyridines: A New Class of
 Hydrogen-Bonded Ladders
;
_journal_name_full 'Journal of the American Chemical Society'
_journal_page_first 4287
_journal_page_last 4297
_journal_paper_doi 10.1021/ja011679p
_journal_volume 124
_journal_year 2002
_chemical_formula_sum 'C19 H19 N3'
_chemical_formula_weight 289.37
_chemical_name_systematic
; 
 ? 
;
_space_group_IT_number 13
_symmetry_cell_setting monoclinic
_symmetry_space_group_name_Hall '-P 2yc'
_symmetry_space_group_name_H-M 'P 1 2/c 1'
_atom_sites_solution_hydrogens geom
_atom_sites_solution_primary direct
_atom_sites_solution_secondary difmap
_audit_creation_method SHELXL
_cell_angle_alpha 90.00
_cell_angle_beta 102.86
_cell_angle_gamma 90.00
_cell_formula_units_Z 6
_cell_length_a 17.0899(3)
_cell_length_b 9.03320(10)
_cell_length_c 15.85590(10)
_cell_measurement_reflns_used 6416
_cell_measurement_temperature 296(2)
_cell_volume 2386.38(5)
_computing_cell_refinement 'Siemens SAINT'
_computing_data_collection 'Siemens SMART'
_computing_data_reduction 'Siemens SAINT'
_computing_molecular_graphics 'Siemens SHELXTL'
_computing_publication_material 'Siemens SHELXTL'
_computing_structure_refinement 'SHELXL-93 (Sheldrick, 1993)'
_computing_structure_solution 'SHELXS-86 (Sheldrick, 1990)'
_diffrn_ambient_temperature 296(2)
_diffrn_measurement_device 'Siemens SMART CCD'
_diffrn_measurement_method '\w scans'
_diffrn_radiation_monochromator graphite
_diffrn_radiation_source 'fine-focus sealed tube'
_diffrn_radiation_type MoK\a
_diffrn_radiation_wavelength 0.71073
_diffrn_reflns_av_R_equivalents 0.0866
_diffrn_reflns_av_sigmaI/netI 0.0718
_diffrn_reflns_limit_h_max 22
_diffrn_reflns_limit_h_min -22
_diffrn_reflns_limit_k_max 12
_diffrn_reflns_limit_k_min -11
_diffrn_reflns_limit_l_max 21
_diffrn_reflns_limit_l_min -21
_diffrn_reflns_number 17886
_diffrn_reflns_theta_max 24.99
_diffrn_reflns_theta_min 1.22
_diffrn_standards_decay_% 0
_exptl_absorpt_coefficient_mu 0.073
_exptl_absorpt_correction_T_max 0.928
_exptl_absorpt_correction_T_min 0.719
_exptl_absorpt_correction_type Multiscan(SADABS)
_exptl_crystal_density_diffrn 1.208
_exptl_crystal_density_meas ?
_exptl_crystal_F_000 924
_exptl_crystal_size_max .4
_exptl_crystal_size_mid .4
_exptl_crystal_size_min .25
_refine_diff_density_max 0.240
_refine_diff_density_min -0.284
_refine_diff_density_rms 0.063
_refine_ls_extinction_coef 0.0056(15)
_refine_ls_extinction_expression Fc^*^=kFc[1+0.001xFc^2^\l^3^/sin(2\q)]^-1/4^
_refine_ls_extinction_method SHELXL
_refine_ls_goodness_of_fit_all 1.080
_refine_ls_goodness_of_fit_obs 1.258
_refine_ls_matrix_type full
_refine_ls_number_parameters 300
_refine_ls_number_reflns 3880
_refine_ls_number_restraints 0
_refine_ls_restrained_S_all 1.061
_refine_ls_restrained_S_obs 1.258
_refine_ls_R_factor_all 0.1497
_refine_ls_R_factor_obs 0.0778
_refine_ls_shift/esd_max 0.000
_refine_ls_shift/esd_mean 0.000
_refine_ls_structure_factor_coef Fsqd
_refine_ls_weighting_details 'w=1/[\s^2^(Fo^2^)+(0.1000P)^2^+0.0000P] where P=(Fo^2^+2Fc^2^)/3'
_refine_ls_weighting_scheme calc
_refine_ls_wR_factor_all 0.2142
_refine_ls_wR_factor_obs 0.1773
_reflns_number_observed 2165
_reflns_number_total 4215
_reflns_observed_criterion >2sigma(I)
_cod_data_source_file ja011679p_1.cif
_cod_data_source_block ic5746
_cod_depositor_comments
;
The following automatic conversions were performed:

'_exptl_crystal_density_meas' value 'not_measured' was changed to '?'
- the value is perceived as not measured.

Automatic conversion script
Id: cif_fix_values 3008 2015-01-20 13:52:24Z robertas 

The following automatic conversions were performed:

'_refine_ls_weighting_scheme' value 'calc
w=1/[\s^2^(Fo^2^)+(0.1000P)^2^+0.0000P] where P=(Fo^2^+2Fc^2^)/3' was
changed to 'calc'. New tag '_refine_ls_weighting_details' was
created. The value of the new tag was set to
'w=1/[\s^2^(Fo^2^)+(0.1000P)^2^+0.0000P] where P=(Fo^2^+2Fc^2^)/3'.

Automatic conversion script
Id: cif_fix_values 3143 2015-03-26 13:38:13Z robertas 
;
_cod_database_code 4114741

loop_
_symmetry_equiv_pos_as_xyz
'x, y, z'
'-x, y, -z+1/2'
'-x, -y, -z'
'x, -y, z-1/2'

loop_
_atom_site_aniso_label
_atom_site_aniso_U_11
_atom_site_aniso_U_22
_atom_site_aniso_U_33
_atom_site_aniso_U_23
_atom_site_aniso_U_13
_atom_site_aniso_U_12
N1 0.050(2) 0.125(3) 0.081(2) 0.008(2) 0.003(2) -0.021(2)
N2 0.0442(14) 0.070(2) 0.059(2) 0.0062(13) 0.0059(12) -0.0010(12)
N3 0.0437(15) 0.087(2) 0.066(2) 0.0249(14) -0.0003(13) -0.0006(13)
C1 0.064(2) 0.130(3) 0.099(3) -0.039(3) 0.018(2) -0.032(2)
C2 0.046(2) 0.099(3) 0.054(2) -0.013(2) -0.0028(15) -0.021(2)
C3 0.067(3) 0.101(3) 0.089(3) 0.005(2) -0.001(2) -0.015(2)
C4 0.080(3) 0.101(3) 0.116(3) 0.000(3) 0.000(3) 0.015(3)
C5 0.053(2) 0.150(5) 0.086(3) -0.020(3) 0.000(2) 0.005(3)
C6 0.071(3) 0.127(4) 0.085(3) -0.016(3) 0.015(2) -0.025(3)
C7 0.073(2) 0.093(3) 0.082(3) -0.014(2) 0.013(2) -0.014(2)
C8 0.054(2) 0.067(2) 0.071(2) -0.008(2) 0.017(2) -0.005(2)
C9 0.075(2) 0.073(2) 0.087(3) 0.012(2) 0.031(2) -0.011(2)
C10 0.091(3) 0.082(2) 0.078(3) 0.027(2) 0.029(2) 0.011(2)
C11 0.065(2) 0.071(2) 0.072(2) 0.020(2) 0.010(2) 0.009(2)
C12 0.051(2) 0.054(2) 0.059(2) 0.011(2) 0.011(2) 0.0084(15)
C13 0.045(2) 0.068(2) 0.083(2) 0.002(2) -0.004(2) -0.002(2)
C14 0.042(2) 0.061(2) 0.053(2) 0.010(2) 0.0024(13) 0.0008(15)
C15 0.055(2) 0.074(2) 0.075(2) -0.002(2) 0.004(2) 0.002(2)
C16 0.082(3) 0.080(3) 0.089(3) -0.003(2) 0.026(2) 0.015(2)
C17 0.064(3) 0.117(3) 0.091(3) 0.019(3) 0.023(2) 0.031(2)
C18 0.040(2) 0.133(4) 0.089(3) 0.011(3) 0.005(2) 0.006(2)
C19 0.047(2) 0.087(2) 0.072(2) -0.001(2) 0.006(2) -0.011(2)
N1' 0.0452(15) 0.079(2) 0.086(2) 0.0186(15) 0.0130(14) 0.0154(14)
N2' 0.039(2) 0.049(2) 0.050(2) 0.000 -0.0008(15) 0.000
C1' 0.051(2) 0.123(3) 0.063(2) 0.014(2) 0.006(2) 0.020(2)
C2' 0.045(2) 0.057(2) 0.061(2) 0.004(2) 0.0102(15) 0.0071(14)
C3' 0.062(2) 0.113(3) 0.078(3) -0.007(2) 0.012(2) 0.034(2)
C4' 0.080(3) 0.112(3) 0.071(2) -0.020(2) -0.008(2) 0.021(2)
C5' 0.052(2) 0.095(3) 0.096(3) 0.000(2) -0.007(2) 0.006(2)
C6' 0.049(2) 0.125(3) 0.102(3) 0.010(3) 0.018(2) 0.028(2)
C7' 0.059(2) 0.087(2) 0.075(2) 0.000(2) 0.019(2) 0.021(2)
C8' 0.047(2) 0.057(2) 0.049(2) 0.0082(15) -0.0051(13) 0.012(2)
C9' 0.067(2) 0.069(2) 0.068(2) -0.001(2) -0.009(2) 0.023(2)
C10' 0.093(4) 0.044(3) 0.078(3) 0.000 -0.022(3) 0.000

loop_
_atom_site_label
_atom_site_type_symbol
_atom_site_fract_x
_atom_site_fract_y
_atom_site_fract_z
_atom_site_U_iso_or_equiv
_atom_site_thermal_displace_type
_atom_site_occupancy
_atom_site_calc_flag
_atom_site_refinement_flags
N1 N 0.27222(15) 0.2769(4) 0.2966(2) 0.0874(10) Uani 1 d .
H1A H 0.27135(15) 0.3445(4) 0.2582(2) 0.105 Uiso 1 calc R
N2 N 0.40443(13) 0.3345(3) 0.3457(2) 0.0584(7) Uani 1 d .
N3 N 0.53577(13) 0.4030(3) 0.3845(2) 0.0675(8) Uani 1 d .
H3A H 0.52922(13) 0.4355(3) 0.3324(2) 0.081 Uiso 1 calc R
C1 C 0.2015(2) 0.1833(5) 0.2904(3) 0.0977(13) Uani 1 d .
H1B H 0.2184(2) 0.0899(5) 0.3188(3) 0.117 Uiso 1 calc R
H1C H 0.1791(2) 0.1624(5) 0.2298(3) 0.117 Uiso 1 calc R
C2 C 0.1361(2) 0.2484(5) 0.3296(2) 0.0689(9) Uani 1 d .
C3 C 0.1214(2) 0.3978(5) 0.3306(2) 0.0885(12) Uani 1 d .
H3B H 0.1559(2) 0.4638(5) 0.3122(2) 0.106 Uiso 1 calc R
C4 C 0.0560(3) 0.4510(5) 0.3585(3) 0.1021(13) Uani 1 d .
H4A H 0.0468(3) 0.5524(5) 0.3584(3) 0.123 Uiso 1 calc R
C5 C 0.0050(2) 0.3576(7) 0.3861(3) 0.0990(14) Uani 1 d .
H5A H -0.0390(2) 0.3949(7) 0.4049(3) 0.119 Uiso 1 calc R
C6 C 0.0182(2) 0.2092(6) 0.3864(2) 0.0950(13) Uani 1 d .
H6A H -0.0168(2) 0.1446(6) 0.4050(2) 0.114 Uiso 1 calc R
C7 C 0.0842(2) 0.1542(4) 0.3588(2) 0.0834(11) Uani 1 d .
H7A H 0.0935(2) 0.0527(4) 0.3600(2) 0.100 Uiso 1 calc R
C8 C 0.3405(2) 0.2613(4) 0.3617(2) 0.0635(9) Uani 1 d .
C9 C 0.3423(2) 0.1812(4) 0.4362(2) 0.0763(10) Uani 1 d .
H9A H 0.2966(2) 0.1352(4) 0.4464(2) 0.092 Uiso 1 calc R
C10 C 0.4153(2) 0.1728(4) 0.4951(2) 0.0820(11) Uani 1 d .
H10A H 0.4190(2) 0.1187(4) 0.5457(2) 0.098 Uiso 1 calc R
C11 C 0.4819(2) 0.2419(4) 0.4804(2) 0.0700(9) Uani 1 d .
H11A H 0.5310(2) 0.2336(4) 0.5197(2) 0.084 Uiso 1 calc R
C12 C 0.4747(2) 0.3249(3) 0.4056(2) 0.0548(8) Uani 1 d .
C13 C 0.6113(2) 0.4350(4) 0.4446(2) 0.0682(9) Uani 1 d .
H13A H 0.6018(2) 0.4391(4) 0.5026(2) 0.082 Uiso 1 calc R
H13B H 0.6293(2) 0.5324(4) 0.4313(2) 0.082 Uiso 1 calc R
C14 C 0.6777(2) 0.3258(3) 0.4440(2) 0.0534(8) Uani 1 d .
C15 C 0.6655(2) 0.1875(4) 0.4063(2) 0.0695(9) Uani 1 d .
H15A H 0.6140(2) 0.1603(4) 0.3772(2) 0.083 Uiso 1 calc R
C16 C 0.7277(2) 0.0892(4) 0.4107(2) 0.0824(11) Uani 1 d .
H16A H 0.7176(2) -0.0038(4) 0.3854(2) 0.099 Uiso 1 calc R
C17 C 0.8039(2) 0.1265(5) 0.4515(3) 0.0896(12) Uani 1 d .
H17A H 0.8458(2) 0.0595(5) 0.4547(3) 0.107 Uiso 1 calc R
C18 C 0.8178(2) 0.2631(5) 0.4875(2) 0.0890(12) Uani 1 d .
H18A H 0.8699(2) 0.2897(5) 0.5146(2) 0.107 Uiso 1 calc R
C19 C 0.7561(2) 0.3638(4) 0.4848(2) 0.0697(9) Uani 1 d .
H19A H 0.7670(2) 0.4566(4) 0.5101(2) 0.084 Uiso 1 calc R
N1' N 0.37901(14) 0.6501(3) 0.2862(2) 0.0703(8) Uani 1 d .
H1'A H 0.38386(14) 0.5561(3) 0.2801(2) 0.084 Uiso 1 calc R
N2' N 0.5000 0.6627(3) 0.2500 0.0479(8) Uani 1 d S
C1' C 0.3092(2) 0.7026(4) 0.3149(2) 0.0799(11) Uani 1 d .
H1'B H 0.3233(2) 0.7943(4) 0.3465(2) 0.096 Uiso 1 calc R
H1'C H 0.2961(2) 0.6308(4) 0.3551(2) 0.096 Uiso 1 calc R
C2' C 0.2350(2) 0.7296(3) 0.2447(2) 0.0548(8) Uani 1 d .
C3' C 0.2307(2) 0.6940(4) 0.1598(2) 0.0846(11) Uani 1 d .
H3'A H 0.2754(2) 0.6548(4) 0.1435(2) 0.102 Uiso 1 calc R
C4' C 0.1600(2) 0.7156(4) 0.0974(2) 0.0915(12) Uani 1 d .
H4'A H 0.1572(2) 0.6887(4) 0.0402(2) 0.110 Uiso 1 calc R
C5' C 0.0957(2) 0.7759(4) 0.1209(3) 0.0850(11) Uani 1 d .
H5'A H 0.0487(2) 0.7920(4) 0.0793(3) 0.102 Uiso 1 calc R
C6' C 0.0988(2) 0.8127(4) 0.2032(3) 0.0918(12) Uani 1 d .
H6'A H 0.0540(2) 0.8542(4) 0.2184(3) 0.110 Uiso 1 calc R
C7' C 0.1684(2) 0.7894(4) 0.2662(2) 0.0730(10) Uani 1 d .
H7'A H 0.1697(2) 0.8144(4) 0.3234(2) 0.088 Uiso 1 calc R
C8' C 0.4379(2) 0.7396(3) 0.2679(2) 0.0532(8) Uani 1 d .
C9' C 0.4351(2) 0.8931(4) 0.2679(2) 0.0719(10) Uani 1 d .
H9'A H 0.3912(2) 0.9437(4) 0.2795(2) 0.086 Uiso 1 calc R
C10' C 0.5000 0.9676(5) 0.2500 0.0782(15) Uani 1 d S
H10' H 0.5000 1.0705(5) 0.2500 0.094 Uiso 1 calc SR

loop_
_atom_type_symbol
_atom_type_description
_atom_type_scat_dispersion_real
_atom_type_scat_dispersion_imag
_atom_type_scat_source
C C 0.0033 0.0016 'International Tables Vol C Tables 4.2.6.8 and 6.1.1.4'
H H 0.0000 0.0000 'International Tables Vol C Tables 4.2.6.8 and 6.1.1.4'
N N 0.0061 0.0033 'International Tables Vol C Tables 4.2.6.8 and 6.1.1.4'

loop_
_geom_angle_atom_site_label_1
_geom_angle_atom_site_label_2
_geom_angle_atom_site_label_3
_geom_angle
_geom_angle_site_symmetry_1
_geom_angle_site_symmetry_3
C8 N1 C1 122.6(3) . .
C8 N2 C12 117.7(3) . .
C12 N3 C13 124.1(3) . .
N1 C1 C2 115.1(3) . .
C3 C2 C7 117.9(3) . .
C3 C2 C1 122.7(3) . .
C7 C2 C1 119.1(4) . .
C2 C3 C4 120.7(4) . .
C5 C4 C3 120.9(4) . .
C4 C5 C6 119.8(4) . .
C5 C6 C7 119.9(4) . .
C2 C7 C6 120.8(4) . .
N2 C8 C9 123.6(3) . .
N2 C8 N1 113.2(3) . .
C9 C8 N1 123.2(3) . .
C8 C9 C10 116.8(3) . .
C11 C10 C9 121.5(3) . .
C10 C11 C12 118.4(3) . .
N2 C12 N3 113.7(2) . .
N2 C12 C11 122.0(3) . .
N3 C12 C11 124.2(3) . .
N3 C13 C14 115.3(3) . .
C15 C14 C19 117.4(3) . .
C15 C14 C13 123.6(3) . .
C19 C14 C13 118.9(3) . .
C16 C15 C14 121.4(3) . .
C17 C16 C15 120.8(4) . .
C18 C17 C16 118.9(3) . .
C17 C18 C19 121.5(3) . .
C18 C19 C14 119.9(3) . .
C8' N1' C1' 124.6(3) . .
C8' N1' H1A 151.7(2) . .
C1' N1' H1A 80.9(2) . .
C8' N2' C8' 118.1(3) . 2_655
N1' C1' C2' 115.8(3) . .
C3' C2' C7' 118.1(3) . .
C3' C2' C1' 122.7(3) . .
C7' C2' C1' 119.2(3) . .
C2' C3' C4' 120.9(3) . .
C5' C4' C3' 119.4(4) . .
C6' C5' C4' 120.8(3) . .
C5' C6' C7' 120.5(3) . .
C2' C7' C6' 120.4(3) . .
N2' C8' N1' 112.9(3) . .
N2' C8' C9' 122.9(3) . .
N1' C8' C9' 124.2(3) . .
C10' C9' C8' 117.2(3) . .
C9' C10' C9' 121.7(4) 2_655 .

loop_
_geom_bond_atom_site_label_1
_geom_bond_atom_site_label_2
_geom_bond_distance
_geom_bond_site_symmetry_2
N1 C8 1.383(4) .
N1 C1 1.460(4) .
N2 C8 1.349(4) .
N2 C12 1.357(3) .
N3 C12 1.362(3) .
N3 C13 1.453(4) .
C1 C2 1.513(5) .
C2 C3 1.374(5) .
C2 C7 1.382(4) .
C3 C4 1.377(5) .
C4 C5 1.354(6) .
C5 C6 1.360(6) .
C6 C7 1.389(5) .
C8 C9 1.380(4) .
C9 C10 1.384(5) .
C10 C11 1.363(4) .
C11 C12 1.386(4) .
C13 C14 1.505(4) .
C14 C15 1.381(4) .
C14 C19 1.395(4) .
C15 C16 1.375(4) .
C16 C17 1.362(5) .
C17 C18 1.358(5) .
C18 C19 1.385(5) .
N1' C8' 1.372(4) .
N1' C1' 1.449(4) .
N2' C8' 1.350(3) .
N2' C8' 1.350(3) 2_655
C1' C2' 1.509(4) .
C2' C3' 1.370(4) .
C2' C7' 1.371(4) .
C3' C4' 1.394(5) .
C4' C5' 1.352(4) .
C5' C6' 1.335(5) .
C6' C7' 1.389(5) .
C8' C9' 1.387(4) .
C9' C10' 1.381(4) .
C10' C9' 1.381(4) 2_655
